data_8101297
loop_
_publ_author_name
'Schulz Lang, Ernesto'
'Burrow, Robert A.'
'Braga, Antonio Luiz'
'Dorneles, Luciano'

_publ_section_title
;
Crystal structure of (2E)-3-bromo-2-[bromo(chloro)phenyl-\l^4
^-tellanyl]-2-propen-1-ol, BrCH=C(TeBrClPh)(CH~2~OH)
;
_journal_issue 3
_journal_name_full 'Zeitschrift f\"ur Kristallographie - New Crystal Structures'
_journal_page_first 459
_journal_page_last 460
_journal_volume 215
_journal_year 2000
_chemical_formula_moiety 'C9 H9 Br2 Cl O Te'
_chemical_formula_structural 'Br C H=C(Te Br Cl Ph)(C H2 O H)'
_chemical_formula_sum 'C9 H9 Br2 Cl O Te'
_chemical_formula_weight 456.03
_chemical_name_common BrCH\\dbC(TeBrClPh)(CH2OH)
_space_group_IT_number 61
_symmetry_cell_setting orthorhombic
_symmetry_space_group_name_Hall '-P 2ac 2ab'
_symmetry_space_group_name_H-M 'P b c a'
_cell_angle_alpha 90.00
_cell_angle_beta 90.00
_cell_angle_gamma 90.00
_cell_formula_units_Z 8
_cell_length_a 11.4595(16)
_cell_length_b 8.4396(5)
_cell_length_c 26.2962(19)
_cell_measurement_temperature 293(2)
_cell_volume 2543.2(4)
_diffrn_ambient_temperature 293(2)
_exptl_crystal_density_diffrn 2.382
_cod_depositor_comments
;
The following automatic conversions were performed:
'_symmetry_cell_setting' value 'Orthorhombic' changed to 'orthorhombic'
according to '/home/saulius/struct/CIF-dictionaries/cif_core.dic'
dictionary named 'cif_core.dic' version 2.4.1 from 2010-06-29.

Automatic conversion script
Id: cif_fix_enum 1527 2010-12-29 10:47:43Z saulius 
;
_cod_database_code 8101297

loop_
_symmetry_equiv_pos_as_xyz
'x, y, z'
'-x+1/2, y+1/2, z'
'x, -y+1/2, z+1/2'
'-x+1/2, -y, z+1/2'
'-x, -y, -z'
'x-1/2, -y-1/2, -z'
'-x, y-1/2, -z-1/2'
'x-1/2, y, -z-1/2'

loop_
_atom_site_label
_atom_site_type_symbol
_atom_site_fract_x
_atom_site_fract_y
_atom_site_fract_z
_atom_site_U_iso_or_equiv
_atom_site_adp_type
_atom_site_occupancy
_atom_site_calc_flag
_atom_site_refinement_flags
_atom_site_disorder_assembly
_atom_site_disorder_group
Te1 Te 0.61772(3) 0.19356(5) 0.406236(17) 0.03139(16) Uani 1 d . . .
Cl1 Cl 0.60935(9) -0.11324(13) 0.38351(5) 0.0442(3) Uani 0.50 d P A 1
Cl2 Cl 0.58891(9) 0.49232(14) 0.42203(5) 0.0502(3) Uani 0.50 d P A 1
Br1 Br 0.60935(9) -0.11324(13) 0.38351(5) 0.0442(3) Uani 0.50 d P A 2
Br2 Br 0.58891(9) 0.49232(14) 0.42203(5) 0.0502(3) Uani 0.50 d P A 2
C1 C 0.6098(5) 0.2351(9) 0.3269(3) 0.0362(15) Uani 1 d . . .
C2 C 0.5275(7) 0.3321(10) 0.3044(3) 0.053(2) Uani 1 d . . .
H2 H 0.4706 0.3807 0.3242 0.064 Uiso 1 calc R . .
C3 C 0.5300(8) 0.3562(11) 0.2533(4) 0.065(3) Uani 1 d . . .
H3 H 0.4755 0.4230 0.2382 0.077 Uiso 1 calc R . .
C4 C 0.6132(8) 0.2820(13) 0.2235(4) 0.071(3) Uani 1 d . . .
H4 H 0.6116 0.2937 0.1884 0.085 Uiso 1 calc R . .
C5 C 0.6973(7) 0.1921(11) 0.2457(3) 0.060(2) Uani 1 d . . .
H5 H 0.7561 0.1482 0.2258 0.072 Uiso 1 calc R . .
C6 C 0.6964(6) 0.1650(9) 0.2974(3) 0.0442(18) Uani 1 d . . .
H6 H 0.7528 0.1009 0.3123 0.053 Uiso 1 calc R . .
O11 O 0.5178(5) 0.1860(8) 0.5055(2) 0.0618(17) Uani 1 d . . .
H11 H 0.5570 0.2668 0.5027 0.093 Uiso 1 calc R . .
C12 C 0.4128(7) 0.2036(11) 0.4779(3) 0.053(2) Uani 1 d . . .
H12A H 0.3833(19) 0.312(6) 0.4816(4) 0.064 Uiso 1 calc R . .
H12B H 0.354(4) 0.131(4) 0.4911(9) 0.064 Uiso 1 calc R . .
C13 C 0.4364(6) 0.1687(9) 0.4230(3) 0.0372(16) Uani 1 d . . .
C14 C 0.3649(6) 0.1222(11) 0.3891(3) 0.0444(18) Uani 1 d . . .
H14 H 0.396(3) 0.103(2) 0.353(3) 0.053 Uiso 1 calc R . .
Br15 Br 0.20443(7) 0.08681(14) 0.40239(4) 0.0631(3) Uani 1 d . . .

loop_
_atom_site_aniso_label
_atom_site_aniso_U_11
_atom_site_aniso_U_22
_atom_site_aniso_U_33
_atom_site_aniso_U_23
_atom_site_aniso_U_13
_atom_site_aniso_U_12
Te1 0.0293(2) 0.0311(3) 0.0337(3) -0.0033(2) -0.00089(16) 0.00022(17)
Cl1 0.0482(6) 0.0352(6) 0.0491(7) 0.0001(5) 0.0028(5) 0.0047(4)
Cl2 0.0425(5) 0.0313(6) 0.0769(8) -0.0149(6) 0.0077(5) -0.0015(5)
Br1 0.0482(6) 0.0352(6) 0.0491(7) 0.0001(5) 0.0028(5) 0.0047(4)
Br2 0.0425(5) 0.0313(6) 0.0769(8) -0.0149(6) 0.0077(5) -0.0015(5)
C1 0.034(3) 0.032(4) 0.043(4) 0.000(3) 0.005(3) -0.003(3)
C2 0.055(5) 0.057(6) 0.047(5) 0.013(4) 0.002(4) 0.013(4)
C3 0.072(6) 0.071(6) 0.051(5) 0.020(5) -0.002(5) 0.019(5)
C4 0.084(7) 0.075(8) 0.054(6) 0.014(6) 0.005(5) 0.003(6)
C5 0.065(5) 0.057(6) 0.057(5) 0.001(5) 0.024(4) 0.007(4)
C6 0.049(4) 0.040(4) 0.044(4) -0.001(4) 0.003(3) 0.004(3)
O11 0.063(4) 0.083(5) 0.039(3) -0.005(3) -0.007(3) -0.002(3)
C12 0.050(4) 0.058(5) 0.052(5) -0.007(4) 0.001(4) 0.000(4)
C13 0.029(3) 0.041(4) 0.042(4) -0.014(3) 0.004(3) -0.002(3)
C14 0.034(4) 0.054(5) 0.044(4) -0.007(4) 0.004(3) -0.006(3)
Br15 0.0343(4) 0.0816(7) 0.0735(6) 0.0036(5) 0.0015(4) -0.0121(4)

loop_
_geom_bond_atom_site_label_1
_geom_bond_atom_site_label_2
_geom_bond_distance
_geom_bond_site_symmetry_2
_geom_bond_publ_flag
Te1 C1 2.118(8) . y
Te1 C13 2.135(7) . y
Te1 Cl2 2.5766(12) . y
Te1 Cl1 2.6591(12) . y
C1 C2 1.381(10) . ?
C1 C6 1.391(10) . ?
C2 C3 1.361(12) . ?
C3 C4 1.383(13) . ?
C4 C5 1.358(12) . ?
C5 C6 1.377(12) . ?
O11 C12 1.412(9) . y
C12 C13 1.500(11) . y
C13 C14 1.271(11) . y
C14 Br15 1.895(7) . y
